data_4310893
loop_
_publ_author_name
'Sarah L. Howell'
'Benjamin J. Matthewson'
'Matthew I. J. Polson'
'Anthony K. Burrell'
'Keith C. Gordon'

_publ_section_title
;
 Structural Changes upon Reduction of Dipyrido[2,3-a:3',2'-c]phenazine
 Probed by Vibrational Spectroscopy, ab Initio Calculations, and
 Deuteration Studies
;
_journal_name_full 'Inorganic Chemistry'
_journal_page_first 2876
_journal_page_last 2887
_journal_paper_doi 10.1021/ic030225l
_journal_volume 43
_journal_year 2004
_chemical_formula_moiety 'C91 H70 B2 Cl4 Cu2 F8 N4 O4 P4'
_chemical_formula_sum 'C91 H70 B2 Cl4 Cu2 F8 N4 O4 P4'
_chemical_formula_weight 1849.89
_chemical_name_systematic
;
?
;
_space_group_IT_number 14
_symmetry_cell_setting monoclinic
_symmetry_space_group_name_Hall '-P 2ybc'
_symmetry_space_group_name_H-M 'P 1 21/c 1'
_atom_sites_solution_hydrogens geom
_atom_sites_solution_primary direct
_atom_sites_solution_secondary difmap
_audit_creation_method SHELXL-97
_cell_angle_alpha 90.00
_cell_angle_beta 97.2260(10)
_cell_angle_gamma 90.00
_cell_formula_units_Z 4
_cell_length_a 18.2590(1)
_cell_length_b 21.1833(3)
_cell_length_c 23.2960(3)
_cell_measurement_reflns_used 8192
_cell_measurement_temperature 203(2)
_cell_measurement_theta_max 25.00
_cell_measurement_theta_min 1.12
_cell_volume 8939.00(18)
_computing_cell_refinement 'Bruker SMART'
_computing_data_collection 'Bruker SMART'
_computing_data_reduction 'Bruker SHELXTL'
_computing_molecular_graphics 'XPMA (Zsolnai, 1994)'
_computing_publication_material 'SHELXL-97 (Sheldrick, 1997)'
_computing_structure_refinement 'SHELXL-97 (Sheldrick, 1997)'
_computing_structure_solution 'SHELXS-97 (Sheldrick, 1990)'
_diffrn_ambient_temperature 203(2)
_diffrn_measurement_device_type 'Siemens SMART CCD area-detector'
_diffrn_measurement_method '\w scans'
_diffrn_radiation_monochromator graphite
_diffrn_radiation_source 'fine-focus sealed tube'
_diffrn_radiation_type MoK\a
_diffrn_radiation_wavelength 0.71073
_diffrn_reflns_av_R_equivalents 0.0593
_diffrn_reflns_av_sigmaI/netI 0.0699
_diffrn_reflns_limit_h_max 21
_diffrn_reflns_limit_h_min -12
_diffrn_reflns_limit_k_max 25
_diffrn_reflns_limit_k_min -24
_diffrn_reflns_limit_l_max 25
_diffrn_reflns_limit_l_min -27
_diffrn_reflns_number 45563
_diffrn_reflns_theta_max 25.00
_diffrn_reflns_theta_min 1.12
_exptl_absorpt_coefficient_mu 0.735
_exptl_absorpt_correction_T_max 0.9235
_exptl_absorpt_correction_T_min 0.8549
_exptl_absorpt_correction_type multi-scan
_exptl_absorpt_process_details '(Blessing, 1995)'
_exptl_crystal_colour green
_exptl_crystal_density_diffrn 1.375
_exptl_crystal_density_method 'not measured'
_exptl_crystal_description plate
_exptl_crystal_F_000 3776
_exptl_crystal_size_max 0.22
_exptl_crystal_size_mid 0.14
_exptl_crystal_size_min 0.11
_refine_ls_extinction_method none
_refine_ls_goodness_of_fit_ref 1.037
_refine_ls_hydrogen_treatment mixed
_refine_ls_matrix_type full
_refine_ls_number_parameters 1072
_refine_ls_number_reflns 15655
_refine_ls_number_restraints 0
_refine_ls_restrained_S_all 1.037
_refine_ls_R_factor_all 0.0944
_refine_ls_R_factor_gt 0.0606
_refine_ls_shift/su_max 0.030
_refine_ls_shift/su_mean 0.001
_refine_ls_structure_factor_coef Fsqd
_refine_ls_weighting_details 'calc w=1/[\s^2^(Fo^2^)+(0.1169P)^2^+5.0143P] where P=(Fo^2^+2Fc^2^)/3'
_refine_ls_weighting_scheme calc
_refine_ls_wR_factor_gt 0.1705
_refine_ls_wR_factor_ref 0.1961
_reflns_number_gt 10755
_reflns_number_total 15655
_reflns_threshold_expression 2sigma(I)
_cod_data_source_file ic030225l_s2.cif
_cod_data_source_block cu2ppb
_cod_original_cell_volume 8939.00(17)
_cod_database_code 4310893

loop_
_symmetry_equiv_pos_as_xyz
'x, y, z'
'-x, y+1/2, -z+1/2'
'-x, -y, -z'
'x, -y-1/2, z-1/2'

loop_
_atom_site_label
_atom_site_type_symbol
_atom_site_fract_x
_atom_site_fract_y
_atom_site_fract_z
_atom_site_U_iso_or_equiv
_atom_site_adp_type
_atom_site_occupancy
_atom_site_symmetry_multiplicity
_atom_site_calc_flag
_atom_site_refinement_flags
_atom_site_disorder_assembly
_atom_site_disorder_group
Cu1 Cu 0.07602(3) 0.51653(2) 0.33227(2) 0.02950(16) Uani 1 1 d . . .
Cu2 Cu 0.40410(3) 0.67849(2) 0.30354(2) 0.02621(15) Uani 1 1 d . . .
Cl1 Cl 0.03825(7) 0.67487(8) 0.12554(6) 0.0570(4) Uani 1 1 d . . .
Cl2 Cl 0.18647(7) 0.74472(8) 0.11342(6) 0.0580(4) Uani 1 1 d . . .
C1 C 0.1116(2) 0.6681(2) 0.1802(2) 0.0325(11) Uani 1 1 d . . .
C2 C 0.1044(2) 0.6310(2) 0.22708(19) 0.0296(10) Uani 1 1 d . . .
H2A H 0.0599 0.6108 0.2305 0.036 Uiso 1 1 d R . .
C3 C 0.1658(2) 0.62352(19) 0.27099(18) 0.0244(9) Uani 1 1 d . . .
N4 N 0.15961(19) 0.58390(16) 0.31633(15) 0.0259(8) Uani 1 1 d . . .
C5 C 0.2196(2) 0.57949(18) 0.35648(18) 0.0242(9) Uani 1 1 d . . .
C6 C 0.2151(2) 0.53832(19) 0.40573(18) 0.0257(9) Uani 1 1 d . . .
N7 N 0.1501(2) 0.50702(16) 0.40722(15) 0.0277(8) Uani 1 1 d . . .
C8 C 0.1448(3) 0.4695(2) 0.4530(2) 0.0383(12) Uani 1 1 d . . .
H8A H 0.1006 0.4485 0.4554 0.046 Uiso 1 1 d R . .
C9 C 0.2020(3) 0.4602(3) 0.4973(2) 0.0454(13) Uani 1 1 d . . .
H9A H 0.1959 0.4338 0.5282 0.055 Uiso 1 1 d R . .
C10 C 0.2679(3) 0.4903(2) 0.4949(2) 0.0423(13) Uani 1 1 d . . .
H10A H 0.3071 0.4837 0.5238 0.051 Uiso 1 1 d R . .
C11 C 0.2764(3) 0.5314(2) 0.44824(19) 0.0295(10) Uani 1 1 d . . .
C12 C 0.3447(2) 0.5657(2) 0.44288(18) 0.0279(10) Uani 1 1 d . . .
C13 C 0.4093(3) 0.5606(2) 0.4838(2) 0.0364(12) Uani 1 1 d . . .
H13A H 0.4090 0.5348 0.5161 0.044 Uiso 1 1 d R . .
C14 C 0.4710(3) 0.5939(2) 0.4750(2) 0.0394(12) Uani 1 1 d . . .
H14A H 0.5135 0.5911 0.5015 0.047 Uiso 1 1 d R . .
C15 C 0.4702(3) 0.6321(2) 0.4267(2) 0.0355(11) Uani 1 1 d . . .
H15A H 0.5123 0.6551 0.4217 0.043 Uiso 1 1 d R . .
N16 N 0.4109(2) 0.63784(16) 0.38627(15) 0.0276(8) Uani 1 1 d . . .
C17 C 0.3492(2) 0.60539(19) 0.39567(18) 0.0239(9) Uani 1 1 d . . .
C18 C 0.2855(2) 0.61306(19) 0.35097(18) 0.0255(9) Uani 1 1 d . . .
N19 N 0.29317(18) 0.64980(15) 0.30609(15) 0.0233(8) Uani 1 1 d . . .
C20 C 0.2325(2) 0.65616(19) 0.26547(18) 0.0252(9) Uani 1 1 d . . .
C21 C 0.2373(2) 0.6950(2) 0.21687(19) 0.0301(10) Uani 1 1 d . . .
H21A H 0.2806 0.7171 0.2135 0.036 Uiso 1 1 d R . .
C22 C 0.1783(3) 0.7001(2) 0.1745(2) 0.0343(11) Uani 1 1 d . . .
P1 P 0.08728(7) 0.43552(5) 0.26835(5) 0.0307(3) Uani 1 1 d . . .
P2 P -0.03353(6) 0.56142(5) 0.34350(5) 0.0298(3) Uani 1 1 d . . .
P3 P 0.43495(6) 0.77797(5) 0.28104(5) 0.0278(3) Uani 1 1 d . . .
P4 P 0.45919(6) 0.60232(5) 0.25287(5) 0.0284(3) Uani 1 1 d . . .
C111 C 0.1584(3) 0.3768(2) 0.2930(2) 0.0385(12) Uani 1 1 d . . .
C112 C 0.1615(4) 0.3564(2) 0.3502(2) 0.0578(17) Uani 1 1 d . . .
H11A H 0.1287 0.3725 0.3739 0.069 Uiso 1 1 d R . .
C113 C 0.2136(5) 0.3118(3) 0.3725(3) 0.082(3) Uani 1 1 d . . .
H11B H 0.2162 0.2993 0.4110 0.098 Uiso 1 1 d R . .
C114 C 0.2603(4) 0.2865(3) 0.3387(5) 0.090(3) Uani 1 1 d . . .
H11C H 0.2949 0.2568 0.3540 0.108 Uiso 1 1 d R . .
C115 C 0.2582(3) 0.3044(3) 0.2810(4) 0.075(2) Uani 1 1 d . . .
H11D H 0.2903 0.2866 0.2576 0.090 Uiso 1 1 d R . .
C116 C 0.2056(3) 0.3497(2) 0.2584(3) 0.0528(15) Uani 1 1 d . . .
H11E H 0.2032 0.3619 0.2199 0.063 Uiso 1 1 d R . .
C121 C 0.1191(3) 0.4695(2) 0.2038(2) 0.0335(11) Uani 1 1 d . . .
C122 C 0.0697(3) 0.4826(2) 0.1543(2) 0.0453(13) Uani 1 1 d . . .
H12A H 0.0203 0.4712 0.1528 0.054 Uiso 1 1 d R . .
C123 C 0.0955(4) 0.5135(3) 0.1073(3) 0.0618(17) Uani 1 1 d . . .
H12B H 0.0628 0.5219 0.0742 0.074 Uiso 1 1 d R . .
C124 C 0.1682(4) 0.5318(3) 0.1095(3) 0.0602(17) Uani 1 1 d . . .
H12C H 0.1850 0.5522 0.0784 0.072 Uiso 1 1 d R . .
C125 C 0.2170(3) 0.5194(3) 0.1596(2) 0.0490(14) Uani 1 1 d . . .
H12D H 0.2661 0.5318 0.1619 0.059 Uiso 1 1 d R . .
C126 C 0.1922(3) 0.4889(2) 0.2059(2) 0.0384(12) Uani 1 1 d . . .
H12E H 0.2252 0.4809 0.2389 0.046 Uiso 1 1 d R . .
C131 C 0.0094(3) 0.3843(2) 0.2407(2) 0.0324(11) Uani 1 1 d . . .
C132 C -0.0531(3) 0.3832(3) 0.2684(3) 0.0510(14) Uani 1 1 d . . .
H13B H -0.0568 0.4104 0.2992 0.061 Uiso 1 1 d R . .
C133 C -0.1111(4) 0.3418(3) 0.2502(3) 0.0646(18) Uani 1 1 d . . .
H13C H -0.1536 0.3421 0.2683 0.077 Uiso 1 1 d R . .
C134 C -0.1061(3) 0.3016(3) 0.2050(3) 0.0550(16) Uani 1 1 d . . .
H13D H -0.1442 0.2734 0.1934 0.066 Uiso 1 1 d R . .
C135 C -0.0448(3) 0.3024(2) 0.1777(2) 0.0489(14) Uani 1 1 d . . .
H13E H -0.0417 0.2753 0.1466 0.059 Uiso 1 1 d R . .
C136 C 0.0134(3) 0.3432(2) 0.1953(2) 0.0441(13) Uani 1 1 d . . .
H13F H 0.0552 0.3428 0.1763 0.053 Uiso 1 1 d R . .
C211 C -0.0339(3) 0.6233(2) 0.3988(2) 0.0332(11) Uani 1 1 d . . .
C212 C -0.1004(3) 0.6457(2) 0.4144(3) 0.0496(14) Uani 1 1 d . . .
H21B H -0.1449 0.6306 0.3955 0.060 Uiso 1 1 d R . .
C213 C -0.1002(4) 0.6911(3) 0.4575(3) 0.0656(18) Uani 1 1 d . . .
H21C H -0.1447 0.7052 0.4685 0.079 Uiso 1 1 d R . .
C214 C -0.0335(4) 0.7145(3) 0.4847(3) 0.0648(18) Uani 1 1 d . . .
H21D H -0.0334 0.7440 0.5142 0.078 Uiso 1 1 d R . .
C215 C 0.0325(4) 0.6940(3) 0.4676(3) 0.0590(17) Uani 1 1 d . . .
H21E H 0.0769 0.7111 0.4846 0.071 Uiso 1 1 d R . .
C216 C 0.0329(3) 0.6482(2) 0.4250(2) 0.0466(13) Uani 1 1 d . . .
H21F H 0.0772 0.6341 0.4140 0.056 Uiso 1 1 d R . .
C221 C -0.0750(2) 0.5992(2) 0.27677(19) 0.0296(10) Uani 1 1 d . . .
C222 C -0.0977(3) 0.5619(2) 0.2280(2) 0.0426(12) Uani 1 1 d . . .
H22A H -0.0945 0.5182 0.2311 0.051 Uiso 1 1 d R . .
C223 C -0.1249(3) 0.5892(3) 0.1752(2) 0.0492(14) Uani 1 1 d . . .
H22B H -0.1402 0.5639 0.1433 0.059 Uiso 1 1 d R . .
C224 C -0.1286(3) 0.6542(3) 0.1706(2) 0.0478(14) Uani 1 1 d . . .
H22C H -0.1469 0.6727 0.1356 0.057 Uiso 1 1 d R . .
C225 C -0.1051(3) 0.6919(3) 0.2176(2) 0.0451(13) Uani 1 1 d . . .
H22D H -0.1068 0.7356 0.2141 0.054 Uiso 1 1 d R . .
C226 C -0.0783(3) 0.6649(2) 0.2711(2) 0.0370(11) Uani 1 1 d . . .
H22E H -0.0633 0.6904 0.3029 0.044 Uiso 1 1 d R . .
C231 C -0.1053(3) 0.5076(2) 0.3630(2) 0.0335(11) Uani 1 1 d . . .
C232 C -0.0841(3) 0.4632(2) 0.4058(2) 0.0441(13) Uani 1 1 d . . .
H23A H -0.0355 0.4623 0.4234 0.053 Uiso 1 1 d R . .
C233 C -0.1346(4) 0.4202(3) 0.4228(3) 0.0584(16) Uani 1 1 d . . .
H23B H -0.1194 0.3905 0.4512 0.070 Uiso 1 1 d R . .
C234 C -0.2066(4) 0.4210(3) 0.3977(3) 0.0577(16) Uani 1 1 d . . .
H23C H -0.2405 0.3923 0.4091 0.069 Uiso 1 1 d R . .
C235 C -0.2285(3) 0.4647(3) 0.3556(3) 0.0611(17) Uani 1 1 d . . .
H23D H -0.2776 0.4660 0.3391 0.073 Uiso 1 1 d R . .
C236 C -0.1786(3) 0.5079(3) 0.3378(2) 0.0469(14) Uani 1 1 d . . .
H23E H -0.1938 0.5363 0.3082 0.056 Uiso 1 1 d R . .
C311 C 0.3719(3) 0.8398(2) 0.2990(2) 0.0350(11) Uani 1 1 d . . .
C312 C 0.3227(3) 0.8260(3) 0.3385(3) 0.0506(14) Uani 1 1 d . . .
H31A H 0.3206 0.7852 0.3529 0.061 Uiso 1 1 d R . .
C313 C 0.2772(4) 0.8720(3) 0.3562(3) 0.0693(19) Uani 1 1 d . . .
H31B H 0.2452 0.8621 0.3830 0.083 Uiso 1 1 d R . .
C314 C 0.2791(4) 0.9322(3) 0.3346(3) 0.0699(19) Uani 1 1 d . . .
H31C H 0.2477 0.9630 0.3461 0.084 Uiso 1 1 d R . .
C315 C 0.3273(3) 0.9468(2) 0.2954(3) 0.0556(16) Uani 1 1 d . . .
H31D H 0.3282 0.9873 0.2801 0.067 Uiso 1 1 d R . .
C316 C 0.3732(3) 0.9016(2) 0.2777(2) 0.0436(13) Uani 1 1 d . . .
H31E H 0.4062 0.9119 0.2519 0.052 Uiso 1 1 d R . .
C321 C 0.5262(2) 0.8070(2) 0.3122(2) 0.0313(10) Uani 1 1 d . . .
C322 C 0.5611(3) 0.7799(3) 0.3624(2) 0.0524(15) Uani 1 1 d . . .
H32A H 0.5379 0.7473 0.3800 0.063 Uiso 1 1 d R . .
C323 C 0.6302(3) 0.8015(3) 0.3874(3) 0.069(2) Uani 1 1 d . . .
H32B H 0.6533 0.7827 0.4210 0.083 Uiso 1 1 d R . .
C324 C 0.6642(3) 0.8490(3) 0.3629(2) 0.0531(15) Uani 1 1 d . . .
H32C H 0.7105 0.8628 0.3793 0.064 Uiso 1 1 d R . .
C325 C 0.6305(3) 0.8775(2) 0.3129(2) 0.0457(13) Uani 1 1 d . . .
H32D H 0.6541 0.9107 0.2965 0.055 Uiso 1 1 d R . .
C326 C 0.5619(3) 0.8567(2) 0.2877(2) 0.0380(12) Uani 1 1 d . . .
H32E H 0.5398 0.8761 0.2542 0.046 Uiso 1 1 d R . .
C331 C 0.4383(3) 0.78536(19) 0.20283(19) 0.0298(10) Uani 1 1 d . . .
C332 C 0.3765(3) 0.8040(2) 0.1645(2) 0.0330(11) Uani 1 1 d . . .
H33A H 0.3342 0.8183 0.1787 0.040 Uiso 1 1 d R . .
C333 C 0.3787(3) 0.8006(2) 0.1051(2) 0.0385(12) Uani 1 1 d . . .
H33B H 0.3375 0.8124 0.0799 0.046 Uiso 1 1 d R . .
C334 C 0.4406(3) 0.7802(2) 0.0831(2) 0.0419(13) Uani 1 1 d . . .
H33C H 0.4412 0.7786 0.0432 0.050 Uiso 1 1 d R . .
C335 C 0.5024(3) 0.7625(2) 0.1203(2) 0.0392(12) Uani 1 1 d . . .
H33D H 0.5447 0.7492 0.1053 0.047 Uiso 1 1 d R . .
C336 C 0.5010(3) 0.7642(2) 0.1798(2) 0.0343(11) Uani 1 1 d . . .
H33E H 0.5422 0.7512 0.2045 0.041 Uiso 1 1 d R . .
C411 C 0.5579(2) 0.6152(2) 0.2503(2) 0.0321(11) Uani 1 1 d . . .
C412 C 0.6012(3) 0.6329(3) 0.3014(3) 0.0505(14) Uani 1 1 d . . .
H41A H 0.5800 0.6358 0.3356 0.061 Uiso 1 1 d R . .
C413 C 0.6752(3) 0.6453(3) 0.3025(3) 0.0592(16) Uani 1 1 d . . .
H41B H 0.7033 0.6567 0.3370 0.071 Uiso 1 1 d R . .
C414 C 0.7080(3) 0.6409(3) 0.2521(3) 0.0532(15) Uani 1 1 d . . .
H41C H 0.7579 0.6499 0.2530 0.064 Uiso 1 1 d R . .
C415 C 0.6664(3) 0.6241(3) 0.2006(3) 0.0496(14) Uani 1 1 d . . .
H41D H 0.6885 0.6213 0.1669 0.059 Uiso 1 1 d R . .
C416 C 0.5910(3) 0.6111(2) 0.1998(2) 0.0407(12) Uani 1 1 d . . .
H41E H 0.5632 0.5997 0.1651 0.049 Uiso 1 1 d R . .
C421 C 0.4205(3) 0.5841(2) 0.1784(2) 0.0335(11) Uani 1 1 d . . .
C422 C 0.4293(3) 0.5254(2) 0.1524(2) 0.0438(13) Uani 1 1 d . . .
H42A H 0.4565 0.4940 0.1732 0.053 Uiso 1 1 d R . .
C423 C 0.3982(4) 0.5144(3) 0.0967(3) 0.0580(16) Uani 1 1 d . . .
H42B H 0.4038 0.4749 0.0805 0.070 Uiso 1 1 d R . .
C424 C 0.3584(3) 0.5608(3) 0.0644(2) 0.0557(15) Uani 1 1 d . . .
H42C H 0.3380 0.5527 0.0265 0.067 Uiso 1 1 d R . .
C425 C 0.3494(3) 0.6198(3) 0.0888(2) 0.0497(14) Uani 1 1 d . . .
H42D H 0.3227 0.6513 0.0678 0.060 Uiso 1 1 d R . .
C426 C 0.3805(3) 0.6314(2) 0.1453(2) 0.0370(11) Uani 1 1 d . . .
H42E H 0.3750 0.6708 0.1619 0.044 Uiso 1 1 d R . .
C431 C 0.4536(3) 0.5275(2) 0.2913(2) 0.0310(10) Uani 1 1 d . . .
C432 C 0.3829(3) 0.5032(2) 0.2951(2) 0.0381(12) Uani 1 1 d . . .
H43A H 0.3422 0.5222 0.2739 0.046 Uiso 1 1 d R . .
C433 C 0.3726(3) 0.4519(2) 0.3299(2) 0.0479(14) Uani 1 1 d . . .
H43B H 0.3251 0.4369 0.3319 0.057 Uiso 1 1 d R . .
C434 C 0.4334(4) 0.4222(2) 0.3617(2) 0.0517(15) Uani 1 1 d . . .
H43C H 0.4268 0.3879 0.3853 0.062 Uiso 1 1 d R . .
C435 C 0.5034(4) 0.4448(2) 0.3572(2) 0.0501(15) Uani 1 1 d . . .
H43D H 0.5442 0.4248 0.3773 0.060 Uiso 1 1 d R . .
C436 C 0.5145(3) 0.4973(2) 0.3230(2) 0.0405(12) Uani 1 1 d . . .
H43E H 0.5619 0.5125 0.3212 0.049 Uiso 1 1 d R . .
B1 B 0.2392(4) 0.7258(3) 0.4581(3) 0.0493(16) Uani 1 1 d . . .
F11 F 0.2164(3) 0.78157(19) 0.47994(18) 0.0902(13) Uani 1 1 d . . .
F12 F 0.2215(2) 0.6769(2) 0.4934(2) 0.0929(14) Uani 1 1 d . . .
F13 F 0.2043(2) 0.71695(18) 0.40254(15) 0.0726(10) Uani 1 1 d . . .
F14 F 0.3147(2) 0.72660(18) 0.45702(17) 0.0754(11) Uani 1 1 d . . .
B2 B 0.3432(4) 0.3330(4) 0.5077(3) 0.066(2) Uani 1 1 d . . .
F21 F 0.2766(2) 0.3021(3) 0.50655(19) 0.114(2) Uani 1 1 d . . .
F22 F 0.3564(2) 0.3680(2) 0.55825(16) 0.0891(14) Uani 1 1 d . . .
F23 F 0.4003(2) 0.28983(19) 0.50644(17) 0.0793(11) Uani 1 1 d . . .
F24 F 0.3414(2) 0.37300(19) 0.46102(15) 0.0740(11) Uani 1 1 d . . .
Cl1B Cl 0.00283(19) 0.61524(13) -0.02784(11) 0.1293(10) Uani 1 1 d . . .
Cl1A Cl 0.1330(2) 0.55144(18) -0.05377(13) 0.1529(12) Uani 1 1 d . . .
C100 C 0.0924(6) 0.6232(4) -0.0332(5) 0.124(4) Uani 1 1 d . . .
H10B H 0.1190 0.6390 0.0026 0.149 Uiso 1 1 d R . .
H10C H 0.0975 0.6540 -0.0633 0.149 Uiso 1 1 d R . .
O1 O 0.4592(5) 0.6035(5) -0.0539(4) 0.204(5) Uani 1 1 d . . .
O3 O -0.2753(6) 0.5750(7) 0.0449(4) 0.242(6) Uani 1 1 d . . .
O2 O 0.8172(8) 0.8623(7) 0.4979(5) 0.255(6) Uani 1 1 d . . .
O4 O 0.5550(8) 0.6142(5) 0.0187(4) 0.263(7) Uani 1 1 d . . .

loop_
_atom_site_aniso_label
_atom_site_aniso_U_11
_atom_site_aniso_U_22
_atom_site_aniso_U_33
_atom_site_aniso_U_23
_atom_site_aniso_U_13
_atom_site_aniso_U_12
Cu1 0.0274(3) 0.0272(3) 0.0316(3) 0.0031(2) -0.0053(2) -0.0027(2)
Cu2 0.0253(3) 0.0221(3) 0.0296(3) 0.0016(2) -0.0030(2) -0.0009(2)
Cl1 0.0320(7) 0.0844(10) 0.0490(8) 0.0331(7) -0.0174(6) -0.0090(7)
Cl2 0.0400(8) 0.0807(10) 0.0489(8) 0.0408(8) -0.0110(6) -0.0116(7)
C1 0.027(2) 0.031(2) 0.037(3) 0.008(2) -0.008(2) 0.0003(19)
C2 0.022(2) 0.034(2) 0.030(2) 0.006(2) -0.0047(18) 0.0002(18)
C3 0.026(2) 0.023(2) 0.022(2) 0.0035(18) -0.0039(17) 0.0024(17)
N4 0.026(2) 0.0236(18) 0.0257(19) 0.0009(15) -0.0065(15) -0.0007(14)
C5 0.025(2) 0.0170(19) 0.029(2) -0.0020(17) -0.0007(18) 0.0046(16)
C6 0.032(2) 0.020(2) 0.023(2) 0.0007(17) -0.0017(18) 0.0005(18)
N7 0.034(2) 0.0229(18) 0.025(2) 0.0026(15) -0.0018(16) -0.0035(15)
C8 0.043(3) 0.038(3) 0.033(3) 0.006(2) 0.000(2) -0.013(2)
C9 0.051(3) 0.051(3) 0.032(3) 0.020(2) -0.006(2) -0.014(3)
C10 0.045(3) 0.045(3) 0.033(3) 0.015(2) -0.013(2) -0.007(2)
C11 0.034(3) 0.029(2) 0.023(2) -0.0019(18) -0.0063(18) 0.0006(19)
C12 0.031(2) 0.026(2) 0.025(2) -0.0004(18) -0.0042(18) 0.0009(18)
C13 0.038(3) 0.039(3) 0.028(2) 0.009(2) -0.013(2) -0.003(2)
C14 0.034(3) 0.048(3) 0.031(3) 0.002(2) -0.014(2) -0.004(2)
C15 0.030(3) 0.041(3) 0.032(3) 0.001(2) -0.009(2) -0.003(2)
N16 0.027(2) 0.0251(19) 0.029(2) -0.0005(15) -0.0056(15) -0.0005(15)
C17 0.023(2) 0.024(2) 0.023(2) 0.0004(17) -0.0056(17) 0.0003(17)
C18 0.027(2) 0.022(2) 0.026(2) -0.0008(18) -0.0036(18) 0.0023(17)
N19 0.0225(19) 0.0217(17) 0.0236(19) 0.0010(15) -0.0050(14) 0.0016(14)
C20 0.026(2) 0.020(2) 0.027(2) 0.0021(17) -0.0056(18) 0.0036(17)
C21 0.026(2) 0.030(2) 0.032(3) 0.0081(19) -0.0041(19) -0.0044(18)
C22 0.031(3) 0.037(3) 0.034(3) 0.012(2) -0.003(2) 0.002(2)
P1 0.0285(6) 0.0275(6) 0.0334(7) 0.0005(5) -0.0068(5) -0.0013(5)
P2 0.0277(6) 0.0263(6) 0.0337(7) 0.0034(5) -0.0032(5) -0.0029(5)
P3 0.0285(6) 0.0212(5) 0.0325(6) 0.0003(5) -0.0007(5) -0.0011(4)
P4 0.0255(6) 0.0236(6) 0.0347(7) -0.0009(5) -0.0013(5) 0.0006(5)
C111 0.037(3) 0.027(2) 0.047(3) -0.004(2) -0.013(2) -0.004(2)
C112 0.089(5) 0.036(3) 0.041(3) -0.010(3) -0.020(3) 0.013(3)
C113 0.119(7) 0.036(3) 0.071(5) -0.009(3) -0.061(5) 0.018(4)
C114 0.061(5) 0.035(3) 0.154(8) 0.013(5) -0.065(5) -0.006(3)
C115 0.036(3) 0.032(3) 0.156(8) 0.002(4) 0.006(4) 0.003(2)
C116 0.039(3) 0.029(3) 0.089(5) 0.006(3) 0.004(3) 0.000(2)
C121 0.035(3) 0.030(2) 0.034(3) -0.003(2) -0.002(2) -0.006(2)
C122 0.041(3) 0.050(3) 0.041(3) 0.006(2) -0.010(2) -0.007(2)
C123 0.070(4) 0.072(4) 0.039(3) 0.012(3) -0.009(3) -0.015(3)
C124 0.077(5) 0.062(4) 0.043(3) 0.005(3) 0.012(3) -0.016(3)
C125 0.044(3) 0.049(3) 0.055(4) -0.006(3) 0.009(3) -0.011(2)
C126 0.040(3) 0.034(3) 0.040(3) -0.003(2) 0.001(2) -0.001(2)
C131 0.035(3) 0.026(2) 0.033(3) 0.000(2) -0.007(2) -0.0016(19)
C132 0.050(4) 0.043(3) 0.061(4) -0.012(3) 0.008(3) -0.013(2)
C133 0.052(4) 0.055(4) 0.088(5) -0.011(4) 0.019(3) -0.026(3)
C134 0.048(4) 0.039(3) 0.073(4) 0.001(3) -0.010(3) -0.016(3)
C135 0.060(4) 0.034(3) 0.048(3) -0.006(2) -0.016(3) -0.005(2)
C136 0.043(3) 0.043(3) 0.045(3) -0.005(2) -0.002(2) -0.006(2)
C211 0.038(3) 0.029(2) 0.032(3) 0.003(2) -0.001(2) -0.004(2)
C212 0.049(3) 0.042(3) 0.058(4) -0.006(3) 0.007(3) -0.013(3)
C213 0.072(5) 0.054(4) 0.076(5) -0.015(3) 0.027(4) -0.008(3)
C214 0.095(6) 0.045(3) 0.055(4) -0.022(3) 0.013(3) -0.011(3)
C215 0.065(4) 0.046(3) 0.059(4) -0.009(3) -0.018(3) -0.008(3)
C216 0.049(3) 0.038(3) 0.049(3) -0.002(2) -0.009(3) -0.001(2)
C221 0.021(2) 0.033(2) 0.034(3) 0.006(2) -0.0012(18) 0.0003(18)
C222 0.047(3) 0.037(3) 0.041(3) 0.003(2) -0.003(2) 0.001(2)
C223 0.048(3) 0.058(4) 0.039(3) -0.001(3) -0.005(2) 0.000(3)
C224 0.041(3) 0.061(4) 0.039(3) 0.017(3) -0.003(2) 0.006(3)
C225 0.039(3) 0.040(3) 0.055(3) 0.015(3) 0.003(2) 0.004(2)
C226 0.028(3) 0.036(3) 0.045(3) 0.005(2) -0.002(2) 0.001(2)
C231 0.032(3) 0.027(2) 0.041(3) 0.000(2) 0.004(2) -0.0059(19)
C232 0.043(3) 0.043(3) 0.047(3) 0.010(2) 0.005(2) 0.002(2)
C233 0.068(4) 0.041(3) 0.066(4) 0.021(3) 0.010(3) -0.002(3)
C234 0.066(4) 0.044(3) 0.065(4) -0.001(3) 0.012(3) -0.023(3)
C235 0.048(4) 0.074(4) 0.058(4) 0.000(3) -0.005(3) -0.029(3)
C236 0.039(3) 0.049(3) 0.049(3) 0.010(3) -0.007(2) -0.012(2)
C311 0.035(3) 0.027(2) 0.042(3) -0.006(2) 0.001(2) 0.000(2)
C312 0.045(3) 0.036(3) 0.073(4) 0.001(3) 0.016(3) 0.004(2)
C313 0.069(5) 0.057(4) 0.086(5) -0.004(4) 0.028(4) 0.010(3)
C314 0.062(4) 0.051(4) 0.097(5) -0.018(4) 0.011(4) 0.017(3)
C315 0.067(4) 0.029(3) 0.068(4) -0.003(3) -0.002(3) 0.012(3)
C316 0.048(3) 0.033(3) 0.049(3) 0.003(2) 0.001(2) 0.000(2)
C321 0.031(3) 0.029(2) 0.032(3) -0.0012(19) -0.0031(19) -0.0008(19)
C322 0.058(4) 0.044(3) 0.051(3) 0.016(3) -0.012(3) -0.019(3)
C323 0.064(4) 0.071(4) 0.061(4) 0.029(3) -0.034(3) -0.021(3)
C324 0.043(3) 0.057(3) 0.053(3) 0.002(3) -0.017(3) -0.015(3)
C325 0.039(3) 0.038(3) 0.059(4) 0.004(3) -0.002(3) -0.010(2)
C326 0.034(3) 0.034(3) 0.043(3) 0.006(2) -0.008(2) -0.004(2)
C331 0.036(3) 0.018(2) 0.034(3) 0.0026(18) -0.002(2) -0.0047(18)
C332 0.036(3) 0.024(2) 0.037(3) -0.001(2) -0.004(2) -0.0020(19)
C333 0.044(3) 0.031(2) 0.037(3) 0.004(2) -0.008(2) 0.000(2)
C334 0.063(4) 0.030(2) 0.032(3) 0.001(2) 0.001(2) -0.003(2)
C335 0.042(3) 0.034(3) 0.042(3) -0.003(2) 0.007(2) -0.004(2)
C336 0.033(3) 0.030(2) 0.039(3) 0.001(2) 0.000(2) -0.003(2)
C411 0.028(3) 0.024(2) 0.043(3) -0.001(2) -0.001(2) 0.0004(18)
C412 0.037(3) 0.062(4) 0.051(3) -0.007(3) 0.001(2) -0.006(3)
C413 0.033(3) 0.074(4) 0.067(4) -0.004(3) -0.007(3) -0.008(3)
C414 0.028(3) 0.045(3) 0.086(5) 0.008(3) 0.004(3) -0.005(2)
C415 0.041(3) 0.049(3) 0.062(4) 0.014(3) 0.020(3) 0.002(2)
C416 0.039(3) 0.034(3) 0.050(3) 0.005(2) 0.005(2) -0.003(2)
C421 0.029(3) 0.029(2) 0.041(3) -0.003(2) 0.002(2) -0.0037(19)
C422 0.051(3) 0.034(3) 0.046(3) -0.006(2) 0.005(2) 0.000(2)
C423 0.078(5) 0.048(3) 0.049(4) -0.018(3) 0.011(3) -0.009(3)
C424 0.063(4) 0.065(4) 0.037(3) -0.007(3) 0.001(3) -0.019(3)
C425 0.048(3) 0.055(3) 0.043(3) 0.008(3) -0.006(2) -0.014(3)
C426 0.040(3) 0.034(3) 0.035(3) -0.004(2) -0.004(2) -0.007(2)
C431 0.037(3) 0.022(2) 0.033(3) -0.0032(19) 0.000(2) 0.0026(19)
C432 0.041(3) 0.026(2) 0.048(3) -0.006(2) 0.008(2) 0.000(2)
C433 0.062(4) 0.027(3) 0.057(4) -0.006(2) 0.020(3) -0.007(2)
C434 0.093(5) 0.025(3) 0.039(3) 0.001(2) 0.018(3) 0.000(3)
C435 0.076(4) 0.035(3) 0.037(3) 0.001(2) -0.005(3) 0.015(3)
C436 0.044(3) 0.035(3) 0.042(3) -0.001(2) 0.000(2) 0.003(2)
B1 0.055(4) 0.048(4) 0.043(4) 0.007(3) -0.001(3) 0.008(3)
F11 0.120(4) 0.071(3) 0.081(3) -0.020(2) 0.018(2) 0.033(2)
F12 0.088(3) 0.084(3) 0.104(3) 0.053(3) 0.000(2) -0.009(2)
F13 0.083(3) 0.084(3) 0.047(2) -0.0079(19) -0.0085(18) 0.011(2)
F14 0.059(2) 0.082(3) 0.083(3) -0.001(2) 0.0020(19) 0.0039(19)
B2 0.036(4) 0.111(7) 0.046(4) 0.020(4) -0.009(3) -0.011(4)
F21 0.052(2) 0.199(5) 0.084(3) 0.066(3) -0.022(2) -0.052(3)
F22 0.063(3) 0.154(4) 0.046(2) -0.003(2) -0.0112(18) 0.021(2)
F23 0.069(3) 0.082(3) 0.082(3) 0.003(2) -0.007(2) -0.006(2)
F24 0.071(3) 0.095(3) 0.055(2) 0.020(2) 0.0006(18) -0.011(2)
Cl1B 0.172(3) 0.1086(18) 0.0959(18) -0.0150(15) -0.0272(17) -0.0079(18)
Cl1A 0.186(3) 0.174(3) 0.104(2) -0.015(2) 0.039(2) -0.023(2)
C100 0.136(9) 0.096(7) 0.125(8) 0.022(6) -0.043(7) -0.031(6)
O1 0.139(7) 0.294(12) 0.199(9) 0.158(9) 0.098(6) 0.115(7)
O3 0.164(9) 0.388(17) 0.164(9) -0.133(10) -0.017(7) -0.027(10)
O2 0.254(14) 0.305(16) 0.189(11) 0.013(11) -0.046(9) -0.026(12)
O4 0.412(18) 0.228(11) 0.158(8) -0.072(8) 0.067(10) -0.230(12)

loop_
_atom_type_symbol
_atom_type_description
_atom_type_scat_dispersion_real
_atom_type_scat_dispersion_imag
_atom_type_scat_source
C C 0.0033 0.0016 'International Tables Vol C Tables 4.2.6.8 and 6.1.1.4'
H H 0.0000 0.0000 'International Tables Vol C Tables 4.2.6.8 and 6.1.1.4'
B B 0.0013 0.0007 'International Tables Vol C Tables 4.2.6.8 and 6.1.1.4'
N N 0.0061 0.0033 'International Tables Vol C Tables 4.2.6.8 and 6.1.1.4'
F F 0.0171 0.0103 'International Tables Vol C Tables 4.2.6.8 and 6.1.1.4'
P P 0.1023 0.0942 'International Tables Vol C Tables 4.2.6.8 and 6.1.1.4'
Cl Cl 0.1484 0.1585 'International Tables Vol C Tables 4.2.6.8 and 6.1.1.4'
Cu Cu 0.3201 1.2651 'International Tables Vol C Tables 4.2.6.8 and 6.1.1.4'
O O 0.0106 0.0060 'International Tables Vol C Tables 4.2.6.8 and 6.1.1.4'

loop_
_geom_angle_atom_site_label_1
_geom_angle_atom_site_label_2
_geom_angle_atom_site_label_3
_geom_angle
_geom_angle_site_symmetry_1
_geom_angle_site_symmetry_3
_geom_angle_publ_flag
N7 Cu1 N4 78.99(13) . . ?
N7 Cu1 P2 115.80(11) . . ?
N4 Cu1 P2 113.43(10) . . ?
N7 Cu1 P1 111.72(11) . . ?
N4 Cu1 P1 105.06(10) . . ?
P2 Cu1 P1 122.81(5) . . ?
N16 Cu2 N19 78.64(13) . . ?
N16 Cu2 P3 127.42(10) . . ?
N19 Cu2 P3 122.69(9) . . ?
N16 Cu2 P4 101.77(10) . . ?
N19 Cu2 P4 107.07(10) . . ?
P3 Cu2 P4 113.36(5) . . ?
C2 C1 C22 121.4(4) . . ?
C2 C1 Cl1 119.5(3) . . ?
C22 C1 Cl1 119.1(3) . . ?
C1 C2 C3 119.4(4) . . ?
N4 C3 C2 119.2(4) . . ?
N4 C3 C20 121.7(4) . . ?
C2 C3 C20 119.1(4) . . ?
C5 N4 C3 116.0(4) . . ?
C5 N4 Cu1 111.4(3) . . ?
C3 N4 Cu1 132.1(3) . . ?
N4 C5 C18 121.7(4) . . ?
N4 C5 C6 117.8(4) . . ?
C18 C5 C6 120.4(4) . . ?
N7 C6 C11 123.3(4) . . ?
N7 C6 C5 116.6(4) . . ?
C11 C6 C5 120.0(4) . . ?
C8 N7 C6 117.2(4) . . ?
C8 N7 Cu1 128.3(3) . . ?
C6 N7 Cu1 114.1(3) . . ?
N7 C8 C9 123.5(5) . . ?
C10 C9 C8 119.2(4) . . ?
C9 C10 C11 119.9(4) . . ?
C6 C11 C10 116.8(4) . . ?
C6 C11 C12 120.0(4) . . ?
C10 C11 C12 123.2(4) . . ?
C17 C12 C13 116.6(4) . . ?
C17 C12 C11 120.2(4) . . ?
C13 C12 C11 123.2(4) . . ?
C14 C13 C12 119.2(4) . . ?
C13 C14 C15 120.0(4) . . ?
N16 C15 C14 123.0(4) . . ?
C15 N16 C17 116.8(4) . . ?
C15 N16 Cu2 128.8(3) . . ?
C17 N16 Cu2 113.6(3) . . ?
N16 C17 C12 124.3(4) . . ?
N16 C17 C18 115.3(4) . . ?
C12 C17 C18 120.3(4) . . ?
N19 C18 C5 122.8(4) . . ?
N19 C18 C17 118.1(4) . . ?
C5 C18 C17 119.1(4) . . ?
C18 N19 C20 116.5(4) . . ?
C18 N19 Cu2 112.7(3) . . ?
C20 N19 Cu2 130.1(3) . . ?
N19 C20 C21 119.0(4) . . ?
N19 C20 C3 121.2(4) . . ?
C21 C20 C3 119.8(4) . . ?
C22 C21 C20 120.1(4) . . ?
C21 C22 C1 120.2(4) . . ?
C21 C22 Cl2 119.6(4) . . ?
C1 C22 Cl2 120.2(3) . . ?
C121 P1 C111 103.8(2) . . ?
C121 P1 C131 104.8(2) . . ?
C111 P1 C131 101.2(2) . . ?
C121 P1 Cu1 107.60(15) . . ?
C111 P1 Cu1 114.87(16) . . ?
C131 P1 Cu1 122.66(17) . . ?
C221 P2 C211 104.3(2) . . ?
C221 P2 C231 104.5(2) . . ?
C211 P2 C231 101.7(2) . . ?
C221 P2 Cu1 111.35(16) . . ?
C211 P2 Cu1 117.55(16) . . ?
C231 P2 Cu1 115.95(16) . . ?
C311 P3 C331 105.4(2) . . ?
C311 P3 C321 103.6(2) . . ?
C331 P3 C321 102.8(2) . . ?
C311 P3 Cu2 115.64(17) . . ?
C331 P3 Cu2 110.48(14) . . ?
C321 P3 Cu2 117.44(15) . . ?
C411 P4 C421 105.3(2) . . ?
C411 P4 C431 105.1(2) . . ?
C421 P4 C431 104.1(2) . . ?
C411 P4 Cu2 114.05(15) . . ?
C421 P4 Cu2 119.48(16) . . ?
C431 P4 Cu2 107.50(16) . . ?
C116 C111 C112 118.4(5) . . ?
C116 C111 P1 124.8(4) . . ?
C112 C111 P1 116.8(4) . . ?
C113 C112 C111 120.7(7) . . ?
C114 C113 C112 120.3(7) . . ?

loop_
_geom_bond_atom_site_label_1
_geom_bond_atom_site_label_2
_geom_bond_distance
_geom_bond_site_symmetry_2
_geom_bond_publ_flag
Cu1 N7 2.080(3) . ?
Cu1 N4 2.156(4) . ?
Cu1 P2 2.2597(13) . ?
Cu1 P1 2.2981(13) . ?
Cu2 N16 2.100(4) . ?
Cu2 N19 2.123(3) . ?
Cu2 P3 2.2599(12) . ?
Cu2 P4 2.3038(13) . ?
Cl1 C1 1.734(4) . ?
Cl2 C22 1.731(5) . ?
C1 C2 1.365(6) . ?
C1 C22 1.416(7) . ?
C2 C3 1.429(6) . ?
C3 N4 1.365(5) . ?
C3 C20 1.419(6) . ?
N4 C5 1.351(5) . ?
C5 C18 1.417(6) . ?
C5 C6 1.452(6) . ?
C6 N7 1.364(6) . ?
C6 C11 1.405(6) . ?
N7 C8 1.344(6) . ?
C8 C9 1.386(7) . ?
C9 C10 1.369(7) . ?
C10 C11 1.418(6) . ?
C11 C12 1.463(6) . ?
C12 C17 1.395(6) . ?
C12 C13 1.424(6) . ?
C13 C14 1.367(7) . ?
C14 C15 1.385(7) . ?
C15 N16 1.349(5) . ?
N16 C17 1.360(6) . ?
C17 C18 1.470(5) . ?
C18 N19 1.325(5) . ?
N19 C20 1.371(5) . ?
C20 C21 1.411(6) . ?
C21 C22 1.370(6) . ?
P1 C121 1.826(5) . ?
P1 C111 1.837(5) . ?
P1 C131 1.839(4) . ?
P2 C221 1.826(4) . ?
P2 C211 1.839(5) . ?
P2 C231 1.837(5) . ?
P3 C311 1.827(5) . ?
P3 C331 1.837(5) . ?
P3 C321 1.838(5) . ?
P4 C411 1.831(5) . ?
P4 C421 1.830(5) . ?
P4 C431 1.829(5) . ?
C111 C116 1.377(8) . ?
C111 C112 1.395(8) . ?
C112 C113 1.394(8) . ?
C113 C114 1.343(12) . ?
C114 C115 1.393(12) . ?
C115 C116 1.411(8) . ?
C121 C126 1.391(7) . ?
C121 C122 1.399(6) . ?
C122 C123 1.407(8) . ?
C123 C124 1.378(8) . ?
C124 C125 1.402(8) . ?
C125 C126 1.382(7) . ?
C131 C136 1.379(7) . ?
C131 C132 1.380(8) . ?
C132 C133 1.399(8) . ?
C133 C134 1.365(9) . ?
C134 C135 1.357(8) . ?
C135 C136 1.391(7) . ?
C211 C216 1.396(7) . ?
C211 C212 1.393(7) . ?
C212 C213 1.390(8) . ?
C213 C214 1.391(9) . ?
C214 C215 1.386(9) . ?
C215 C216 1.388(8) . ?
C221 C226 1.397(6) . ?
C221 C222 1.402(7) . ?
C222 C223 1.394(7) . ?
C223 C224 1.381(8) . ?
C224 C225 1.379(8) . ?
C225 C226 1.404(7) . ?
C231 C232 1.389(7) . ?
C231 C236 1.392(7) . ?
C232 C233 1.389(8) . ?
C233 C234 1.370(8) . ?
C234 C235 1.371(8) . ?
C235 C236 1.392(8) . ?
C311 C312 1.395(8) . ?
C311 C316 1.400(7) . ?
C312 C313 1.377(8) . ?
C313 C314 1.373(9) . ?
C314 C315 1.380(9) . ?
C315 C316 1.369(8) . ?
C321 C322 1.384(7) . ?
C321 C326 1.396(7) . ?
C322 C323 1.399(8) . ?
C323 C324 1.347(8) . ?
C324 C325 1.385(7) . ?
C325 C326 1.387(7) . ?
C331 C336 1.398(7) . ?
C331 C332 1.404(6) . ?
C332 C333 1.391(7) . ?
C333 C334 1.367(7) . ?
C334 C335 1.387(7) . ?
C335 C336 1.389(7) . ?
C411 C412 1.396(7) . ?
C411 C416 1.392(7) . ?
C412 C413 1.374(8) . ?
C413 C414 1.386(9) . ?
C414 C415 1.383(8) . ?
C415 C416 1.400(7) . ?
C421 C426 1.411(7) . ?
C421 C422 1.401(7) . ?
C422 C423 1.370(8) . ?
C423 C424 1.385(9) . ?
C424 C425 1.391(8) . ?
C425 C426 1.389(7) . ?
C431 C432 1.404(7) . ?
C431 C436 1.408(7) . ?
C432 C433 1.383(7) . ?
C433 C434 1.402(8) . ?
C434 C435 1.381(8) . ?
C435 C436 1.397(7) . ?
B1 F11 1.371(8) . ?
B1 F14 1.382(8) . ?
B1 F12 1.385(8) . ?
B1 F13 1.383(7) . ?
B2 F24 1.376(8) . ?
B2 F21 1.380(8) . ?
B2 F23 1.389(9) . ?
B2 F22 1.387(9) . ?
Cl1B C100 1.665(11) . ?
Cl1A C100 1.784(11) . ?
